data_2108793
loop_
_publ_author_name
'Meenatchi, Venkatasamy'
'Subramanian Siva'
'Meenakshisundaram, SP'
'Cheng, Liang'

_publ_section_title
;
 Synthesis, crystal growth, characterization and DFT investigation of a
 nonlinear optically active cuminaldehyde derivative hydrazone
;
_journal_coeditor_code RM5039SUP1
_journal_issue 2
_journal_name_full 'Acta Crystallographica Section B'
_journal_page_first
;
;
_journal_paper_doi 10.1107/S2052520621001517
_journal_volume 77
_journal_year 2021
_chemical_formula_sum 'C16 H19 N3 O2'
_chemical_formula_weight 285.34
_space_group_crystal_system orthorhombic
_space_group_IT_number 19
_space_group_name_Hall 'P 2ac 2ab'
_space_group_name_H-M_alt 'P 21 21 21'
_atom_sites_solution_hydrogens mixed
_audit_creation_method SHELXL-2014/7
_audit_update_record
;
2021-02-19 # Formatted by IUCr publCIF

;
_cell_angle_alpha 90
_cell_angle_beta 90
_cell_angle_gamma 90
_cell_formula_units_Z 4
_cell_length_a 7.7498(4)
_cell_length_b 11.7940(6)
_cell_length_c 17.2849(7)
_cell_measurement_reflns_used 2737
_cell_measurement_temperature 296(2)
_cell_measurement_theta_max 24.43
_cell_measurement_theta_min 2.63
_cell_volume 1579.86(13)
_computing_cell_refinement 'Bruker SAINT'
_computing_data_collection 'Bruker APEX2'
_computing_data_reduction 'Bruker SAINT'
_computing_molecular_graphics 'Bruker SHELXTL'
_computing_publication_material 'Bruker SHELXTL'
_computing_structure_refinement 'SHELXL-2014/7 (Sheldrick, 2014)'
_computing_structure_solution 'SHELXS-97 (Sheldrick 2008)'
_diffrn_ambient_temperature 296(2)
_diffrn_measured_fraction_theta_full 1.000
_diffrn_measured_fraction_theta_max 1.000
_diffrn_measurement_device_type 'Bruker APEX-II CCD'
_diffrn_measurement_method '\f and \w scans'
_diffrn_radiation_type MoK\a
_diffrn_radiation_wavelength 0.71073
_diffrn_reflns_av_R_equivalents 0.0192
_diffrn_reflns_av_unetI/netI 0.0278
_diffrn_reflns_Laue_measured_fraction_full 1.000
_diffrn_reflns_Laue_measured_fraction_max 1.000
_diffrn_reflns_limit_h_max 9
_diffrn_reflns_limit_h_min -7
_diffrn_reflns_limit_k_max 14
_diffrn_reflns_limit_k_min -10
_diffrn_reflns_limit_l_max 16
_diffrn_reflns_limit_l_min -20
_diffrn_reflns_number 6423
_diffrn_reflns_point_group_measured_fraction_full 0.967
_diffrn_reflns_point_group_measured_fraction_max 0.967
_diffrn_reflns_theta_full 24.997
_diffrn_reflns_theta_max 24.997
_diffrn_reflns_theta_min 2.090
_exptl_absorpt_coefficient_mu 0.081
_exptl_absorpt_correction_T_max 0.992
_exptl_absorpt_correction_T_min 0.980
_exptl_absorpt_correction_type multi-scan
_exptl_absorpt_process_details 'SADABS V2014/5(Bruker AXS.Inc)'
_exptl_crystal_colour white
_exptl_crystal_density_diffrn 1.200
_exptl_crystal_description Block
_exptl_crystal_F_000 608
_exptl_crystal_size_max 0.250
_exptl_crystal_size_mid 0.160
_exptl_crystal_size_min 0.100
_refine_diff_density_max 0.268
_refine_diff_density_min -0.240
_refine_diff_density_rms 0.030
_refine_ls_abs_structure_details
; 
 Flack x determined using 756 quotients [(I+)-(I-)]/[(I+)+(I-)] 
 (Parsons, Flack and Wagner, Acta Cryst. B69 (2013) 249-259). 
;
_refine_ls_abs_structure_Flack 0.7(7)
_refine_ls_extinction_coef 0.011(2)
_refine_ls_extinction_expression Fc^*^=kFc[1+0.001xFc^2^\l^3^/sin(2\q)]^-1/4^
_refine_ls_extinction_method 'SHELXL-2014/7 (Sheldrick 2014'
_refine_ls_goodness_of_fit_ref 1.053
_refine_ls_hydrogen_treatment mixed
_refine_ls_matrix_type full
_refine_ls_number_parameters 201
_refine_ls_number_reflns 2697
_refine_ls_number_restraints 0
_refine_ls_restrained_S_all 1.053
_refine_ls_R_factor_all 0.0578
_refine_ls_R_factor_gt 0.0447
_refine_ls_shift/su_max 0.000
_refine_ls_shift/su_mean 0.000
_refine_ls_structure_factor_coef Fsqd
_refine_ls_weighting_details 'w=1/[\s^2^(Fo^2^)+(0.0534P)^2^+0.3884P] where P=(Fo^2^+2Fc^2^)/3'
_refine_ls_weighting_scheme calc
_refine_ls_wR_factor_gt 0.1119
_refine_ls_wR_factor_ref 0.1218
_reflns_Friedel_coverage 0.663
_reflns_Friedel_fraction_full 0.922
_reflns_Friedel_fraction_max 0.921
_reflns_number_gt 2209
_reflns_number_total 2697
_reflns_threshold_expression 'I > 2\s(I)'
_cod_data_source_file rm5039sup1.cif
_cod_data_source_block I
_cod_database_code 2108793
_publcif_datablock.id {c252ace2-6c8e-4ab7-95a3-1a2c6e4549ce}

_shelx_shelxl_version_number 2014/7
_shelx_space_group_comment
; 
The symmetry employed for this shelxl refinement is uniquely defined 
by the following loop, which should always be used as a source of 
symmetry information in preference to the above space-group names. 
They are only intended as comments. 
;
_shelx_estimated_absorpt_t_min 0.980
_shelx_estimated_absorpt_t_max 0.992
_publcif_info_exptl_table_max_cols 5
_publcif_info_exptl_table_use_headnotes n
_publcif_funding_html
;
;

loop_
_space_group_symop_operation_xyz
'x, y, z'
'-x+1/2, -y, z+1/2'
'-x, y+1/2, -z+1/2'
'x+1/2, -y+1/2, -z'

loop_
_atom_site_label
_atom_site_type_symbol
_atom_site_fract_x
_atom_site_fract_y
_atom_site_fract_z
_atom_site_U_iso_or_equiv
_atom_site_adp_type
_atom_site_occupancy
_atom_site_site_symmetry_order
_atom_site_calc_flag
_atom_site_refinement_flags_posn
_atom_site_refinement_flags_adp
_atom_site_refinement_flags_occupancy
_atom_site_disorder_assembly
_atom_site_disorder_group
N2 N -0.0128(4) 0.8828(2) 0.77823(14) 0.0540(7) Uani 1 1 d . . . . .
H2N H 0.0168 0.8152 0.7915 0.065 Uiso 1 1 calc R U . . .
N3 N -0.0065(4) 0.9156(2) 0.70119(14) 0.0538(7) Uani 1 1 d . . . . .
C8 C 0.0855(4) 0.8631(3) 0.57379(17) 0.0472(7) Uani 1 1 d . . . . .
O1 O -0.1047(4) 1.05598(19) 0.81812(14) 0.0716(8) Uani 1 1 d . . . . .
O2 O 0.1348(5) 0.6789(2) 0.81825(18) 0.0781(9) Uani 1 1 d . . . . .
C7 C 0.0697(4) 0.8461(3) 0.65694(18) 0.0532(8) Uani 1 1 d . . . . .
H7 H 0.1177 0.7811 0.6786 0.064 Uiso 1 1 calc R U . . .
C5 C -0.0716(4) 0.9129(3) 0.91286(18) 0.0496(8) Uani 1 1 d . . . . .
C6 C -0.0655(5) 0.9575(3) 0.83189(18) 0.0519(8) Uani 1 1 d . . . . .
C9 C 0.1684(5) 0.7823(3) 0.52965(19) 0.0577(9) Uani 1 1 d . . . . .
H9 H 0.2195 0.7204 0.5538 0.069 Uiso 1 1 calc R U . . .
C11 C 0.1041(5) 0.8820(3) 0.4117(2) 0.0641(10) Uani 1 1 d . . . . .
C4 C -0.1388(5) 0.8078(3) 0.9307(2) 0.0624(9) Uani 1 1 d . . . . .
H4 H -0.1732 0.7581 0.8919 0.075 Uiso 1 1 calc R U . . .
C12 C 0.0217(5) 0.9635(3) 0.45628(19) 0.0656(10) Uani 1 1 d . . . . .
H12 H -0.0284 1.0256 0.4318 0.079 Uiso 1 1 calc R U . . .
C13 C 0.0119(5) 0.9553(3) 0.53535(19) 0.0567(9) Uani 1 1 d . . . . .
H13 H -0.0441 1.0115 0.5635 0.068 Uiso 1 1 calc R U . . .
N1 N -0.1040(5) 0.8437(3) 1.06585(18) 0.0794(10) Uani 1 1 d . . . . .
C1 C -0.0209(5) 0.9822(3) 0.97240(19) 0.0627(9) Uani 1 1 d . . . . .
H1 H 0.0239 1.0539 0.9624 0.075 Uiso 1 1 calc R U . . .
C10 C 0.1768(5) 0.7919(3) 0.4502(2) 0.0661(10) Uani 1 1 d . . . . .
H10 H 0.2331 0.7360 0.4219 0.079 Uiso 1 1 calc R U . . .
C3 C -0.1537(6) 0.7782(3) 1.0075(2) 0.0750(12) Uani 1 1 d . . . . .
H3 H -0.2015 0.7080 1.0193 0.090 Uiso 1 1 calc R U . . .
C2 C -0.0374(6) 0.9437(4) 1.0470(2) 0.0789(13) Uani 1 1 d . . . . .
H2 H 0.0005 0.9906 1.0868 0.095 Uiso 1 1 calc R U . . .
C14 C 0.1162(10) 0.8893(4) 0.3233(2) 0.125(2) Uani 1 1 d . . . . .
H14 H 0.2414 0.8843 0.3162 0.150 Uiso 1 1 calc R U . . .
C16 C 0.0825(9) 1.0003(5) 0.2899(3) 0.118(2) Uani 1 1 d . . . . .
H16A H 0.1162 1.0003 0.2364 0.177 Uiso 1 1 calc R U . . .
H16B H 0.1474 1.0568 0.3173 0.177 Uiso 1 1 calc R U . . .
H16C H -0.0384 1.0171 0.2937 0.177 Uiso 1 1 calc R U . . .
C15 C 0.0621(10) 0.7886(6) 0.2844(3) 0.145(3) Uani 1 1 d . . . . .
H15A H -0.0617 0.7859 0.2830 0.217 Uiso 1 1 calc R U . . .
H15B H 0.1052 0.7235 0.3116 0.217 Uiso 1 1 calc R U . . .
H15C H 0.1064 0.7888 0.2326 0.217 Uiso 1 1 calc R U . . .
H1O H 0.129(7) 0.619(4) 0.782(3) 0.118(17) Uiso 1 1 d . . . . .
H2O H 0.210(8) 0.671(5) 0.846(3) 0.13(2) Uiso 1 1 d . . . . .

loop_
_atom_site_aniso_label
_atom_site_aniso_U_11
_atom_site_aniso_U_22
_atom_site_aniso_U_33
_atom_site_aniso_U_23
_atom_site_aniso_U_13
_atom_site_aniso_U_12
N2 0.0701(18) 0.0497(15) 0.0422(15) 0.0082(12) 0.0000(13) 0.0056(14)
N3 0.0666(18) 0.0531(15) 0.0419(14) 0.0075(12) -0.0032(13) 0.0004(15)
C8 0.0475(16) 0.0480(16) 0.0462(17) -0.0008(14) -0.0047(14) 0.0003(15)
O1 0.104(2) 0.0555(14) 0.0558(14) 0.0101(12) 0.0090(14) 0.0210(14)
O2 0.119(3) 0.0545(16) 0.0606(16) -0.0116(13) -0.0293(18) 0.0187(16)
C7 0.0613(19) 0.0478(16) 0.0504(18) 0.0054(15) -0.0045(17) 0.0001(17)
C5 0.0540(18) 0.0504(17) 0.0445(17) 0.0037(14) 0.0067(15) 0.0019(15)
C6 0.0565(19) 0.0508(18) 0.0483(18) 0.0037(15) -0.0001(16) 0.0012(16)
C9 0.062(2) 0.0532(19) 0.058(2) 0.0012(16) -0.0007(17) 0.0114(18)
C11 0.080(3) 0.067(2) 0.0449(18) 0.0010(17) 0.0039(18) 0.001(2)
C4 0.076(2) 0.058(2) 0.0528(19) -0.0006(17) 0.0104(18) -0.0065(19)
C12 0.083(3) 0.063(2) 0.051(2) 0.0088(17) -0.0023(19) 0.013(2)
C13 0.068(2) 0.0521(18) 0.0502(18) 0.0020(15) 0.0014(17) 0.0107(17)
N1 0.107(3) 0.083(2) 0.0480(17) 0.0090(17) 0.0125(18) 0.002(2)
C1 0.075(2) 0.061(2) 0.0523(19) 0.0004(17) 0.0034(18) -0.0054(19)
C10 0.073(3) 0.065(2) 0.061(2) -0.0071(19) 0.0117(19) 0.009(2)
C3 0.098(3) 0.065(2) 0.062(2) 0.010(2) 0.021(2) -0.004(2)
C2 0.102(3) 0.084(3) 0.051(2) -0.006(2) 0.002(2) -0.004(3)
C14 0.221(7) 0.104(4) 0.051(2) 0.002(3) 0.006(4) 0.013(4)
C16 0.144(5) 0.149(5) 0.061(3) 0.036(3) 0.001(3) -0.025(4)
C15 0.203(7) 0.173(6) 0.058(3) -0.020(4) -0.027(4) -0.008(6)

loop_
_atom_type_symbol
_atom_type_description
_atom_type_scat_dispersion_real
_atom_type_scat_dispersion_imag
_atom_type_scat_source
C C 0.0033 0.0016 'International Tables Vol C Tables 4.2.6.8 and 6.1.1.4'
H H 0.0000 0.0000 'International Tables Vol C Tables 4.2.6.8 and 6.1.1.4'
N N 0.0061 0.0033 'International Tables Vol C Tables 4.2.6.8 and 6.1.1.4'
O O 0.0106 0.0060 'International Tables Vol C Tables 4.2.6.8 and 6.1.1.4'

loop_
_geom_angle_atom_site_label_1
_geom_angle_atom_site_label_2
_geom_angle_atom_site_label_3
_geom_angle
_geom_angle_site_symmetry_1
_geom_angle_site_symmetry_3
_geom_angle_publ_flag
C6 N2 N3 119.3(3) . . ?
C6 N2 H2N 120.3 . . ?
N3 N2 H2N 120.3 . . ?
C7 N3 N2 114.5(3) . . ?
C9 C8 C13 117.7(3) . . ?
C9 C8 C7 119.3(3) . . ?
C13 C8 C7 122.9(3) . . ?
H1O O2 H2O 111(5) . . ?
N3 C7 C8 123.1(3) . . ?
N3 C7 H7 118.5 . . ?
C8 C7 H7 118.5 . . ?
C1 C5 C4 118.4(3) . . ?
C1 C5 C6 118.9(3) . . ?
C4 C5 C6 122.5(3) . . ?
O1 C6 N2 124.3(3) . . ?
O1 C6 C5 120.6(3) . . ?
N2 C6 C5 115.1(3) . . ?
C8 C9 C10 121.1(3) . . ?
C8 C9 H9 119.5 . . ?
C10 C9 H9 119.5 . . ?
C10 C11 C12 117.1(3) . . ?
C10 C11 C14 120.1(4) . . ?
C12 C11 C14 122.8(4) . . ?
C3 C4 C5 118.3(3) . . ?
C3 C4 H4 120.8 . . ?
C5 C4 H4 120.8 . . ?
C13 C12 C11 122.0(3) . . ?
C13 C12 H12 119.0 . . ?
C11 C12 H12 119.0 . . ?
C12 C13 C8 120.4(3) . . ?
C12 C13 H13 119.8 . . ?
C8 C13 H13 119.8 . . ?
C3 N1 C2 116.3(3) . . ?
C5 C1 C2 118.7(3) . . ?
C5 C1 H1 120.6 . . ?
C2 C1 H1 120.6 . . ?
C11 C10 C9 121.7(3) . . ?
C11 C10 H10 119.1 . . ?
C9 C10 H10 119.1 . . ?
N1 C3 C4 124.1(4) . . ?
N1 C3 H3 118.0 . . ?
C4 C3 H3 118.0 . . ?
N1 C2 C1 124.0(4) . . ?
N1 C2 H2 118.0 . . ?
C1 C2 H2 118.0 . . ?
C15 C14 C16 120.6(5) . . ?
C15 C14 C11 113.9(4) . . ?
C16 C14 C11 115.9(4) . . ?
C15 C14 H14 100.5 . . ?
C16 C14 H14 100.5 . . ?
C11 C14 H14 100.5 . . ?
C14 C16 H16A 109.5 . . ?
C14 C16 H16B 109.5 . . ?
H16A C16 H16B 109.5 . . ?
C14 C16 H16C 109.5 . . ?
H16A C16 H16C 109.5 . . ?
H16B C16 H16C 109.5 . . ?
C14 C15 H15A 109.5 . . ?
C14 C15 H15B 109.5 . . ?
H15A C15 H15B 109.5 . . ?
C14 C15 H15C 109.5 . . ?
H15A C15 H15C 109.5 . . ?
H15B C15 H15C 109.5 . . ?

loop_
_geom_bond_atom_site_label_1
_geom_bond_atom_site_label_2
_geom_bond_distance
_geom_bond_site_symmetry_2
_geom_bond_publ_flag
N2 C6 1.343(4) . ?
N2 N3 1.388(3) . ?
N2 H2N 0.8600 . ?
N3 C7 1.267(4) . ?
C8 C9 1.379(4) . ?
C8 C13 1.396(4) . ?
C8 C7 1.456(4) . ?
O1 C6 1.223(4) . ?
O2 H1O 0.94(5) . ?
O2 H2O 0.76(6) . ?
C7 H7 0.9300 . ?
C5 C1 1.372(5) . ?
C5 C4 1.379(5) . ?
C5 C6 1.496(4) . ?
C9 C10 1.380(4) . ?
C9 H9 0.9300 . ?
C11 C10 1.374(5) . ?
C11 C12 1.388(5) . ?
C11 C14 1.533(5) . ?
C4 C3 1.378(5) . ?
C4 H4 0.9300 . ?
C12 C13 1.372(4) . ?
C12 H12 0.9300 . ?
C13 H13 0.9300 . ?
N1 C3 1.327(5) . ?
N1 C2 1.328(5) . ?
C1 C2 1.373(5) . ?
C1 H1 0.9300 . ?
C10 H10 0.9300 . ?
C3 H3 0.9300 . ?
C2 H2 0.9300 . ?
C14 C15 1.428(7) . ?
C14 C16 1.455(7) . ?
C14 H14 0.9800 . ?
C16 H16A 0.9600 . ?
C16 H16B 0.9600 . ?
C16 H16C 0.9600 . ?
C15 H15A 0.9600 . ?
C15 H15B 0.9600 . ?
C15 H15C 0.9600 . ?

loop_
_geom_torsion_atom_site_label_1
_geom_torsion_atom_site_label_2
_geom_torsion_atom_site_label_3
_geom_torsion_atom_site_label_4
_geom_torsion
_geom_torsion_site_symmetry_1
_geom_torsion_site_symmetry_2
_geom_torsion_site_symmetry_3
_geom_torsion_site_symmetry_4
_geom_torsion_publ_flag
C6 N2 N3 C7 169.5(3) . . . . ?
N2 N3 C7 C8 178.1(3) . . . . ?
C9 C8 C7 N3 -179.1(3) . . . . ?
C13 C8 C7 N3 -2.7(5) . . . . ?
N3 N2 C6 O1 -2.3(5) . . . . ?
N3 N2 C6 C5 178.6(3) . . . . ?
C1 C5 C6 O1 -38.0(5) . . . . ?
C4 C5 C6 O1 136.8(4) . . . . ?
C1 C5 C6 N2 141.1(3) . . . . ?
C4 C5 C6 N2 -44.1(5) . . . . ?
C13 C8 C9 C10 -0.6(5) . . . . ?
C7 C8 C9 C10 176.0(3) . . . . ?
C1 C5 C4 C3 0.8(5) . . . . ?
C6 C5 C4 C3 -174.0(4) . . . . ?
C10 C11 C12 C13 -0.2(6) . . . . ?
C14 C11 C12 C13 179.9(5) . . . . ?
C11 C12 C13 C8 -0.1(6) . . . . ?
C9 C8 C13 C12 0.5(5) . . . . ?
C7 C8 C13 C12 -175.9(3) . . . . ?
C4 C5 C1 C2 0.7(5) . . . . ?
C6 C5 C1 C2 175.7(4) . . . . ?
C12 C11 C10 C9 0.1(6) . . . . ?
C14 C11 C10 C9 -179.9(5) . . . . ?
C8 C9 C10 C11 0.3(6) . . . . ?
C2 N1 C3 C4 0.4(7) . . . . ?
C5 C4 C3 N1 -1.4(6) . . . . ?
C3 N1 C2 C1 1.2(7) . . . . ?
C5 C1 C2 N1 -1.8(6) . . . . ?
C10 C11 C14 C15 51.1(8) . . . . ?
C12 C11 C14 C15 -129.0(6) . . . . ?
C10 C11 C14 C16 -162.6(5) . . . . ?
C12 C11 C14 C16 17.3(8) . . . . ?

loop_
_publcif_info_tables.block_id
_publcif_info_tables.reference_item
{c252ace2-6c8e-4ab7-95a3-1a2c6e4549ce} '_publcif_info_datablock.publ_exptl'

loop_
_publcif_info_cif.paper_type
CB

loop_
_publcif_info_datablock.id
_publcif_info_datablock.publ_exptl
_publcif_info_datablock.publ_geom
_publcif_info_datablock.structure
{c252ace2-6c8e-4ab7-95a3-1a2c6e4549ce} y y y

loop_
_publcif_info_exptl_table_extra_item
sin_theta_over_lambda_max

loop_
_publcif_info_exptl_table_header_item
?

_cod_database_fobs_code 2108793
